data_9014505
loop_
_publ_author_name
'Ma, C.'
'Tschauner, O.'
'Beckett, J. R.'
'Rossman, G. R.'
'Liu, W.'

_publ_section_title
;
 Panguite, (Ti4+,Sc,Al,Mg,Zr,Ca)1.8O3, a new ultra-refractory titania mineral
 from the Allende meteorite: Synchrotron micro-diffraction and EBSD
;
_journal_name_full 'American Mineralogist'
_journal_page_first 1219
_journal_page_last 1225
_journal_paper_doi 10.2138/am.2012.4027
_journal_volume 97
_journal_year 2012
_chemical_compound_source 'Allende, Chihuahua, Mexico'
_chemical_formula_sum 'O3 Ti1.67'
_chemical_name_mineral Panguite
_space_group_IT_number 61
_symmetry_space_group_name_Hall '-P 2ac 2ab'
_symmetry_space_group_name_H-M 'P b c a'
_cell_angle_alpha 90
_cell_angle_beta 90
_cell_angle_gamma 90
_cell_length_a 9.781
_cell_length_b 9.778
_cell_length_c 9.815
_cell_formula_units_Z 16
_cell_volume 938.693
_database_code_amcsd 0019144
_exptl_crystal_density_diffrn 3.622
_cod_original_formula_sum 'Ti1.67 O3'
_cod_database_code 9014505

loop_
_space_group_symop_operation_xyz
x,y,z
x,1/2-y,1/2+z
-x,1/2+y,1/2-z
1/2-x,1/2+y,z
1/2+x,1/2-y,-z
1/2+x,y,1/2-z
1/2-x,-y,1/2+z
-x,-y,-z

loop_
_atom_site_label
_atom_site_fract_x
_atom_site_fract_y
_atom_site_fract_z
_atom_site_occupancy
_atom_site_U_iso_or_equiv
Ti1 0.47910 0.03530 0.33300 0.86000 0.06020
Ti2 0.00800 0.24740 0.46200 0.81000 0.06870
Ti3 0.24626 0.47104 0.00002 0.87000 0.06690
Ti4 0.24600 0.25330 0.24770 0.80000 0.05680
O1 0.39300 0.15000 0.38000 1.00000 0.20000
O2 0.42490 0.43300 0.19800 1.00000 0.07100
O3 0.14000 0.37640 0.39400 1.00000 0.03460
O4 0.09970 0.35109 0.10870 1.00000 0.04200
O5 0.10800 0.11060 0.35300 1.00000 0.05900
O6 0.35100 0.11000 0.10000 1.00000 0.20000

loop_
_cod_related_entry_id
_cod_related_entry_database
_cod_related_entry_code
1 AMCSD 0019144
